data_4086808
loop_
_publ_author_name
'Ma, Qiang-Qiang'
'Liu, Ting'
'Adhikary, Anubendu'
'Zhang, Jie'
'Krause, Jeanette A.'
'Guan, Hairong'

_publ_section_title
;
 Using CS2 to Probe the Mechanistic Details of Decarboxylation of
 Bis(phosphinite)-Ligated Nickel Pincer Formate Complexes
;
_journal_name_full Organometallics
_journal_paper_doi 10.1021/acs.organomet.6b00759
_journal_year 2016
_chemical_formula_moiety 'C19 H32 Ni O2 P2 S2'
_chemical_formula_sum 'C19 H32 Ni O2 P2 S2'
_chemical_formula_weight 477.21
_space_group_crystal_system monoclinic
_space_group_IT_number 14
_space_group_name_Hall '-P 2ybc'
_space_group_name_H-M_alt 'P 1 21/c 1'
_symmetry_space_group_name_Hall '-P 2ybc'
_symmetry_space_group_name_H-M 'P 1 21/c 1'
_atom_sites_solution_hydrogens geom
_atom_sites_solution_primary direct
_atom_sites_solution_secondary difmap
_audit_creation_method SHELXL-2014/7
_cell_angle_alpha 90
_cell_angle_beta 90.5530(10)
_cell_angle_gamma 90
_cell_formula_units_Z 4
_cell_length_a 10.2877(2)
_cell_length_b 12.4849(3)
_cell_length_c 18.3570(4)
_cell_measurement_reflns_used 9714
_cell_measurement_temperature 150(2)
_cell_measurement_theta_max 67.63
_cell_measurement_theta_min 4.28
_cell_volume 2357.68(9)
_computing_cell_refinement 'Bruker SAINT v7.66A'
_computing_data_collection 'Bruker SMART v5.634'
_computing_data_reduction 'Bruker SAINT v7.66A'
_computing_molecular_graphics 'Bruker SHELXTL v6.14'
_computing_publication_material 'Bruker SHELXTL v6.14'
_computing_structure_refinement 'Bruker SHELXTL v6.14'
_computing_structure_solution 'Bruker SHELXTL v6.14'
_diffrn_ambient_temperature 150(2)
_diffrn_measured_fraction_theta_full 0.988
_diffrn_measured_fraction_theta_max 0.986
_diffrn_measurement_device_type 'Bruker SMART6000 CCD'
_diffrn_measurement_method '\w scans'
_diffrn_radiation_monochromator graphite
_diffrn_radiation_source 'fine-focus sealed tube'
_diffrn_radiation_type CuK\a
_diffrn_radiation_wavelength 1.54178
_diffrn_reflns_av_R_equivalents 0.0415
_diffrn_reflns_av_unetI/netI 0.0302
_diffrn_reflns_Laue_measured_fraction_full 0.988
_diffrn_reflns_Laue_measured_fraction_max 0.986
_diffrn_reflns_limit_h_max 12
_diffrn_reflns_limit_h_min -12
_diffrn_reflns_limit_k_max 14
_diffrn_reflns_limit_k_min -15
_diffrn_reflns_limit_l_max 21
_diffrn_reflns_limit_l_min -21
_diffrn_reflns_number 19793
_diffrn_reflns_point_group_measured_fraction_full 0.988
_diffrn_reflns_point_group_measured_fraction_max 0.986
_diffrn_reflns_theta_full 67.679
_diffrn_reflns_theta_max 67.875
_diffrn_reflns_theta_min 4.283
_exptl_absorpt_coefficient_mu 4.207
_exptl_absorpt_correction_T_max 0.817
_exptl_absorpt_correction_T_min 0.730
_exptl_absorpt_correction_type multi-scan
_exptl_absorpt_process_details 'SADABS v2008/1 (Sheldrick)'
_exptl_crystal_colour yellow-orange
_exptl_crystal_density_diffrn 1.344
_exptl_crystal_description block
_exptl_crystal_F_000 1008
_exptl_crystal_size_max 0.080
_exptl_crystal_size_mid 0.070
_exptl_crystal_size_min 0.050
_exptl_transmission_factor_max 0.817
_exptl_transmission_factor_min 0.730
_refine_diff_density_max 0.385
_refine_diff_density_min -0.253
_refine_diff_density_rms 0.058
_refine_ls_extinction_method none
_refine_ls_goodness_of_fit_ref 1.038
_refine_ls_hydrogen_treatment constr
_refine_ls_matrix_type full
_refine_ls_number_parameters 243
_refine_ls_number_reflns 4227
_refine_ls_number_restraints 0
_refine_ls_restrained_S_all 1.038
_refine_ls_R_factor_all 0.0384
_refine_ls_R_factor_gt 0.0311
_refine_ls_shift/su_max 0.001
_refine_ls_shift/su_mean 0.000
_refine_ls_structure_factor_coef Fsqd
_refine_ls_weighting_details 'w=1/[\s^2^(Fo^2^)+(0.0521P)^2^+0.5320P] where P=(Fo^2^+2Fc^2^)/3'
_refine_ls_weighting_scheme calc
_refine_ls_wR_factor_gt 0.0824
_refine_ls_wR_factor_ref 0.0870
_reflns_Friedel_coverage 0.000
_reflns_number_gt 3606
_reflns_number_total 4227
_reflns_threshold_expression 'I > 2\s(I)'
_cod_data_source_file om6b00759_si_002.cif
_cod_data_source_block 4
_cod_database_code 4086808
_shelx_shelxl_version_number 2014/7
_shelx_space_group_comment
;
The symmetry employed for this shelxl refinement is uniquely defined
by the following loop, which should always be used as a source of
symmetry information in preference to the above space-group names.
They are only intended as comments.
;
_shelx_estimated_absorpt_t_min 0.730
_shelx_estimated_absorpt_t_max 0.817

loop_
_space_group_symop_operation_xyz
'x, y, z'
'-x, y+1/2, -z+1/2'
'-x, -y, -z'
'x, -y-1/2, z-1/2'

loop_
_atom_site_label
_atom_site_type_symbol
_atom_site_fract_x
_atom_site_fract_y
_atom_site_fract_z
_atom_site_U_iso_or_equiv
_atom_site_adp_type
_atom_site_occupancy
_atom_site_site_symmetry_order
_atom_site_calc_flag
_atom_site_refinement_flags_posn
_atom_site_refinement_flags_adp
Ni Ni 0.74366(3) 0.63228(3) 0.15192(2) 0.02102(11) Uani 1 1 d . .
P1 P 0.75824(5) 0.77530(4) 0.08546(3) 0.02311(13) Uani 1 1 d . .
P2 P 0.67215(5) 0.49241(4) 0.20767(3) 0.02162(13) Uani 1 1 d . .
S1 S 0.95332(5) 0.58873(4) 0.15884(3) 0.02981(14) Uani 1 1 d . .
S2 S 0.94714(6) 0.73964(5) 0.28581(3) 0.04287(17) Uani 1 1 d . .
O1 O 0.60784(14) 0.81208(12) 0.06537(8) 0.0295(3) Uani 1 1 d . .
O2 O 0.51273(13) 0.49034(11) 0.19419(8) 0.0256(3) Uani 1 1 d . .
C1 C 0.56382(19) 0.65264(16) 0.13263(10) 0.0217(4) Uani 1 1 d . .
C2 C 0.5175(2) 0.73900(16) 0.09148(11) 0.0235(4) Uani 1 1 d . .
C3 C 0.3870(2) 0.75373(17) 0.07466(11) 0.0272(5) Uani 1 1 d . .
H3 H 0.3586 0.8145 0.0477 0.033 Uiso 1 1 calc R U
C4 C 0.2989(2) 0.67721(18) 0.09831(11) 0.0271(4) Uani 1 1 d . .
H4 H 0.2092 0.6860 0.0873 0.033 Uiso 1 1 calc R U
C5 C 0.33924(19) 0.58818(17) 0.13768(11) 0.0250(4) Uani 1 1 d . .
H5 H 0.2787 0.5354 0.1529 0.030 Uiso 1 1 calc R U
C6 C 0.47071(19) 0.57845(16) 0.15422(10) 0.0221(4) Uani 1 1 d . .
C7 C 0.8230(2) 0.89889(17) 0.12551(12) 0.0306(5) Uani 1 1 d . .
H7 H 0.9131 0.8839 0.1437 0.037 Uiso 1 1 calc R U
C8 C 0.8299(3) 0.99287(19) 0.07193(16) 0.0477(7) Uani 1 1 d . .
H8A H 0.8677 1.0553 0.0966 0.072 Uiso 1 1 calc R U
H8B H 0.7421 1.0105 0.0545 0.072 Uiso 1 1 calc R U
H8C H 0.8841 0.9729 0.0305 0.072 Uiso 1 1 calc R U
C9 C 0.7392(3) 0.9281(2) 0.19119(14) 0.0440(6) Uani 1 1 d . .
H9A H 0.7778 0.9894 0.2167 0.066 Uiso 1 1 calc R U
H9B H 0.7348 0.8668 0.2244 0.066 Uiso 1 1 calc R U
H9C H 0.6513 0.9467 0.1744 0.066 Uiso 1 1 calc R U
C10 C 0.8255(2) 0.76116(18) -0.00600(11) 0.0296(5) Uani 1 1 d . .
H10 H 0.8032 0.8275 -0.0340 0.036 Uiso 1 1 calc R U
C11 C 0.7606(3) 0.6665(2) -0.04481(13) 0.0458(6) Uani 1 1 d . .
H11A H 0.7925 0.6618 -0.0948 0.069 Uiso 1 1 calc R U
H11B H 0.6661 0.6770 -0.0457 0.069 Uiso 1 1 calc R U
H11C H 0.7814 0.6001 -0.0187 0.069 Uiso 1 1 calc R U
C12 C 0.9736(2) 0.7506(2) -0.00466(13) 0.0408(6) Uani 1 1 d . .
H12A H 1.0060 0.7499 -0.0547 0.061 Uiso 1 1 calc R U
H12B H 0.9982 0.6838 0.0198 0.061 Uiso 1 1 calc R U
H12C H 1.0115 0.8115 0.0217 0.061 Uiso 1 1 calc R U
C13 C 0.6798(2) 0.47887(17) 0.30701(11) 0.0257(4) Uani 1 1 d . .
H13 H 0.6232 0.4171 0.3207 0.031 Uiso 1 1 calc R U
C14 C 0.6244(2) 0.57879(19) 0.34292(13) 0.0351(5) Uani 1 1 d . .
H14A H 0.6183 0.5672 0.3956 0.053 Uiso 1 1 calc R U
H14B H 0.5377 0.5935 0.3228 0.053 Uiso 1 1 calc R U
H14C H 0.6816 0.6399 0.3335 0.053 Uiso 1 1 calc R U
C15 C 0.8179(2) 0.45375(19) 0.33382(12) 0.0322(5) Uani 1 1 d . .
H15A H 0.8180 0.4454 0.3869 0.048 Uiso 1 1 calc R U
H15B H 0.8761 0.5126 0.3205 0.048 Uiso 1 1 calc R U
H15C H 0.8480 0.3872 0.3112 0.048 Uiso 1 1 calc R U
C16 C 0.7236(2) 0.36421(16) 0.17016(12) 0.0281(5) Uani 1 1 d . .
H16 H 0.8172 0.3537 0.1835 0.034 Uiso 1 1 calc R U
C17 C 0.6474(3) 0.26964(18) 0.20059(15) 0.0420(6) Uani 1 1 d . .
H17A H 0.6779 0.2032 0.1781 0.063 Uiso 1 1 calc R U
H17B H 0.5546 0.2793 0.1897 0.063 Uiso 1 1 calc R U
H17C H 0.6607 0.2658 0.2535 0.063 Uiso 1 1 calc R U
C18 C 0.7133(3) 0.3687(2) 0.08691(13) 0.0434(6) Uani 1 1 d . .
H18A H 0.7413 0.3001 0.0664 0.065 Uiso 1 1 calc R U
H18B H 0.7690 0.4262 0.0686 0.065 Uiso 1 1 calc R U
H18C H 0.6229 0.3827 0.0724 0.065 Uiso 1 1 calc R U
C23 C 1.0196(2) 0.66004(19) 0.22741(13) 0.0337(5) Uani 1 1 d . .
H23 H 1.1111 0.6535 0.2332 0.040 Uiso 1 1 calc R U

loop_
_atom_site_aniso_label
_atom_site_aniso_U_11
_atom_site_aniso_U_22
_atom_site_aniso_U_33
_atom_site_aniso_U_23
_atom_site_aniso_U_13
_atom_site_aniso_U_12
Ni 0.01703(18) 0.02255(19) 0.02348(19) 0.00252(13) -0.00041(13) -0.00087(13)
P1 0.0207(3) 0.0233(3) 0.0253(3) 0.0030(2) -0.0001(2) -0.0022(2)
P2 0.0195(3) 0.0216(3) 0.0238(3) 0.00223(19) -0.00077(19) -0.00036(19)
S1 0.0197(3) 0.0370(3) 0.0327(3) 0.0019(2) 0.0005(2) 0.0025(2)
S2 0.0413(4) 0.0491(4) 0.0383(3) -0.0062(3) 0.0018(3) -0.0098(3)
O1 0.0229(7) 0.0271(8) 0.0385(8) 0.0090(6) -0.0029(6) -0.0009(6)
O2 0.0202(7) 0.0257(7) 0.0310(8) 0.0048(6) -0.0018(6) -0.0019(6)
C1 0.0186(9) 0.0255(10) 0.0209(10) -0.0023(8) -0.0015(8) 0.0017(8)
C2 0.0217(10) 0.0249(10) 0.0239(10) -0.0015(8) 0.0010(8) -0.0012(8)
C3 0.0244(11) 0.0299(11) 0.0272(11) 0.0008(8) -0.0048(8) 0.0051(9)
C4 0.0172(10) 0.0397(12) 0.0244(10) -0.0039(9) -0.0022(8) 0.0026(9)
C5 0.0194(10) 0.0318(11) 0.0239(10) -0.0031(8) 0.0007(8) -0.0040(8)
C6 0.0224(10) 0.0227(10) 0.0213(10) -0.0014(7) 0.0003(8) 0.0005(8)
C7 0.0303(12) 0.0274(11) 0.0341(12) 0.0000(9) -0.0019(9) -0.0059(9)
C8 0.0594(17) 0.0274(13) 0.0564(17) 0.0041(11) 0.0029(14) -0.0116(12)
C9 0.0535(16) 0.0340(13) 0.0445(15) -0.0087(11) 0.0066(12) -0.0013(11)
C10 0.0303(12) 0.0349(12) 0.0237(11) 0.0045(9) 0.0014(9) -0.0036(9)
C11 0.0582(17) 0.0512(16) 0.0280(12) -0.0060(11) 0.0040(11) -0.0129(13)
C12 0.0329(13) 0.0577(16) 0.0320(13) 0.0068(11) 0.0099(10) 0.0025(11)
C13 0.0255(11) 0.0270(11) 0.0245(10) 0.0035(8) -0.0007(8) -0.0027(8)
C14 0.0351(12) 0.0375(13) 0.0326(12) -0.0042(9) 0.0030(10) 0.0016(10)
C15 0.0285(11) 0.0381(13) 0.0300(11) 0.0056(9) -0.0033(9) -0.0021(10)
C16 0.0272(11) 0.0246(11) 0.0325(12) -0.0021(8) -0.0024(9) 0.0045(9)
C17 0.0496(15) 0.0218(11) 0.0547(16) -0.0022(10) 0.0019(12) -0.0023(11)
C18 0.0557(16) 0.0424(14) 0.0322(13) -0.0093(10) -0.0016(11) 0.0076(12)
C23 0.0215(11) 0.0445(14) 0.0349(12) 0.0122(10) -0.0030(9) -0.0042(9)

loop_
_atom_type_symbol
_atom_type_description
_atom_type_scat_dispersion_real
_atom_type_scat_dispersion_imag
_atom_type_scat_source
C C 0.0181 0.0091 'International Tables Vol C Tables 4.2.6.8 and 6.1.1.4'
H H 0.0000 0.0000 'International Tables Vol C Tables 4.2.6.8 and 6.1.1.4'
O O 0.0492 0.0322 'International Tables Vol C Tables 4.2.6.8 and 6.1.1.4'
P P 0.2955 0.4335 'International Tables Vol C Tables 4.2.6.8 and 6.1.1.4'
S S 0.3331 0.5567 'International Tables Vol C Tables 4.2.6.8 and 6.1.1.4'
Ni Ni -3.0029 0.5091 'International Tables Vol C Tables 4.2.6.8 and 6.1.1.4'

loop_
_geom_angle_atom_site_label_1
_geom_angle_atom_site_label_2
_geom_angle_atom_site_label_3
_geom_angle
C1 Ni P2 81.99(6)
C1 Ni P1 81.80(6)
P2 Ni P1 163.60(2)
C1 Ni S1 170.24(6)
P2 Ni S1 96.31(2)
P1 Ni S1 99.25(2)
O1 P1 C10 100.58(9)
O1 P1 C7 101.05(9)
C10 P1 C7 108.06(10)
O1 P1 Ni 106.54(6)
C10 P1 Ni 117.74(8)
C7 P1 Ni 119.64(8)
O2 P2 C16 102.75(9)
O2 P2 C13 100.39(9)
C16 P2 C13 106.56(10)
O2 P2 Ni 106.47(5)
C16 P2 Ni 115.47(7)
C13 P2 Ni 122.36(7)
C23 S1 Ni 107.40(8)
C2 O1 P1 111.61(12)
C6 O2 P2 111.67(12)
C6 C1 C2 115.79(18)
C6 C1 Ni 121.99(15)
C2 C1 Ni 122.07(15)
C3 C2 O1 119.02(18)
C3 C2 C1 123.15(19)
O1 C2 C1 117.83(18)
C2 C3 C4 118.16(19)
C5 C4 C3 121.44(19)
C4 C5 C6 118.01(19)
C5 C6 O2 118.84(17)
C5 C6 C1 123.41(18)
O2 C6 C1 117.75(17)
C9 C7 C8 110.6(2)
C9 C7 P1 108.10(16)
C8 C7 P1 113.95(17)
C12 C10 C11 111.8(2)
C12 C10 P1 112.27(15)
C11 C10 P1 109.51(16)
C14 C13 C15 112.22(18)
C14 C13 P2 110.01(15)
C15 C13 P2 111.69(14)
C17 C16 C18 111.3(2)
C17 C16 P2 112.88(16)
C18 C16 P2 109.08(15)
S2 C23 S1 128.65(14)

loop_
_geom_bond_atom_site_label_1
_geom_bond_atom_site_label_2
_geom_bond_distance
Ni C1 1.8975(19)
Ni P2 2.1568(6)
Ni P1 2.1686(6)
Ni S1 2.2269(6)
P1 O1 1.6523(15)
P1 C10 1.831(2)
P1 C7 1.832(2)
P2 O2 1.6565(14)
P2 C16 1.823(2)
P2 C13 1.832(2)
S1 C23 1.681(2)
S2 C23 1.646(3)
O1 C2 1.391(2)
O2 C6 1.389(2)
C1 C6 1.393(3)
C1 C2 1.398(3)
C2 C3 1.387(3)
C3 C4 1.389(3)
C4 C5 1.387(3)
C5 C6 1.389(3)
C7 C9 1.533(3)
C7 C8 1.533(3)
C10 C12 1.529(3)
C10 C11 1.530(3)
C13 C14 1.524(3)
C13 C15 1.531(3)
C16 C17 1.526(3)
C16 C18 1.532(3)

loop_
_geom_torsion_atom_site_label_1
_geom_torsion_atom_site_label_2
_geom_torsion_atom_site_label_3
_geom_torsion_atom_site_label_4
_geom_torsion
C10 P1 O1 C2 119.14(14)
C7 P1 O1 C2 -129.90(14)
Ni P1 O1 C2 -4.19(14)
C16 P2 O2 C6 -123.81(14)
C13 P2 O2 C6 126.40(14)
Ni P2 O2 C6 -2.03(13)
P2 Ni C1 C6 -3.56(15)
P1 Ni C1 C6 173.95(17)
P2 Ni C1 C2 -178.94(17)
P1 Ni C1 C2 -1.43(16)
P1 O1 C2 C3 -175.31(15)
P1 O1 C2 C1 3.6(2)
C6 C1 C2 C3 2.2(3)
Ni C1 C2 C3 177.86(16)
C6 C1 C2 O1 -176.62(17)
Ni C1 C2 O1 -1.0(3)
O1 C2 C3 C4 177.01(18)
C1 C2 C3 C4 -1.8(3)
C2 C3 C4 C5 0.0(3)
C3 C4 C5 C6 1.2(3)
C4 C5 C6 O2 179.41(18)
C4 C5 C6 C1 -0.8(3)
P2 O2 C6 C5 179.47(15)
P2 O2 C6 C1 -0.4(2)
C2 C1 C6 C5 -0.9(3)
Ni C1 C6 C5 -176.55(15)
C2 C1 C6 O2 178.94(17)
Ni C1 C6 O2 3.3(3)
O1 P1 C7 C9 58.84(18)
C10 P1 C7 C9 163.94(16)
Ni P1 C7 C9 -57.58(18)
O1 P1 C7 C8 -64.58(19)
C10 P1 C7 C8 40.5(2)
Ni P1 C7 C8 179.00(15)
O1 P1 C10 C12 167.66(17)
C7 P1 C10 C12 62.23(19)
Ni P1 C10 C12 -77.16(18)
O1 P1 C10 C11 -67.50(18)
C7 P1 C10 C11 -172.93(17)
Ni P1 C10 C11 47.68(19)
O2 P2 C13 C14 -67.20(16)
C16 P2 C13 C14 -173.97(15)
Ni P2 C13 C14 50.02(17)
O2 P2 C13 C15 167.49(15)
C16 P2 C13 C15 60.72(17)
Ni P2 C13 C15 -75.30(16)
O2 P2 C16 C17 -51.88(18)
C13 P2 C16 C17 53.20(19)
Ni P2 C16 C17 -167.33(14)
O2 P2 C16 C18 72.35(17)
C13 P2 C16 C18 177.42(16)
Ni P2 C16 C18 -43.10(18)
Ni S1 C23 S2 5.48(19)
